data_4504898
loop_
_publ_author_name
'Tong, Ming-Liang'
'Hu, Sheng'
'Wang, Jing'
'Kitagawa, Susumu'
'Ng, Seik Weng'

_publ_section_title
;
 Supramolecular Isomerism in Cadmium Hydroxide Phases.
 Temperature-Dependent Synthesis and Structure of Photoluminescent
 Coordination Polymers of \a- and \b-Cd2(OH)2(2,4-pyda)
;
_journal_issue 3
_journal_name_full 'Crystal Growth &amp; Design'
_journal_page_first 837
_journal_paper_doi 10.1021/cg049610r
_journal_volume 5
_journal_year 2005
_chemical_formula_sum 'C7 H5 Cd2 N O6'
_chemical_formula_weight 423.92
_chemical_name_systematic
; 
 ? 
;
_space_group_IT_number 14
_symmetry_cell_setting monoclinic
_symmetry_space_group_name_Hall '-P 2ybc'
_symmetry_space_group_name_H-M 'P 1 21/c 1'
_atom_sites_solution_hydrogens geom
_atom_sites_solution_primary direct
_atom_sites_solution_secondary difmap
_audit_creation_method SHELXL-97
_cell_angle_alpha 90.00
_cell_angle_beta 94.643(12)
_cell_angle_gamma 90.00
_cell_formula_units_Z 4
_cell_length_a 10.523(6)
_cell_length_b 11.065(8)
_cell_length_c 8.061(4)
_cell_measurement_temperature 293(2)
_cell_volume 935.5(10)
_computing_cell_refinement CrystalClear
_computing_data_collection 'CrystalClear (Rigaku, 2002)'
_computing_data_reduction CrystalClear
_computing_molecular_graphics 'ORTEP-II (Johnson, 1976)'
_computing_publication_material SHELXL-97
_computing_structure_refinement 'SHELXL-97 (Sheldrick, 1997)'
_computing_structure_solution 'SHELXS-97 (Sheldrick, 1997)'
_diffrn_ambient_temperature 293(2)
_diffrn_measured_fraction_theta_full 0.932
_diffrn_measured_fraction_theta_max 0.932
_diffrn_measurement_device_type 'Rigaku Mercury CCD'
_diffrn_measurement_method '\w scan'
_diffrn_radiation_monochromator graphite
_diffrn_radiation_source 'rotating-anode generator'
_diffrn_radiation_type MoK\a
_diffrn_radiation_wavelength 0.71073
_diffrn_reflns_av_R_equivalents 0.0225
_diffrn_reflns_av_sigmaI/netI 0.0438
_diffrn_reflns_limit_h_max 13
_diffrn_reflns_limit_h_min -13
_diffrn_reflns_limit_k_max 14
_diffrn_reflns_limit_k_min -7
_diffrn_reflns_limit_l_max 10
_diffrn_reflns_limit_l_min -10
_diffrn_reflns_number 4937
_diffrn_reflns_theta_full 27.51
_diffrn_reflns_theta_max 27.51
_diffrn_reflns_theta_min 3.13
_exptl_absorpt_coefficient_mu 4.557
_exptl_absorpt_correction_T_max 0.634
_exptl_absorpt_correction_T_min 0.524
_exptl_absorpt_correction_type multi-scan
_exptl_absorpt_process_details '(CrystalClear; Rigaku, 2002)'
_exptl_crystal_colour colorless
_exptl_crystal_density_diffrn 3.010
_exptl_crystal_density_method 'not measured'
_exptl_crystal_description rhombic
_exptl_crystal_F_000 792
_exptl_crystal_size_max 0.20
_exptl_crystal_size_mid 0.12
_exptl_crystal_size_min 0.10
_refine_diff_density_max 0.683
_refine_diff_density_min -0.825
_refine_diff_density_rms 0.141
_refine_ls_extinction_coef 0.0025(5)
_refine_ls_extinction_expression Fc^*^=kFc[1+0.001xFc^2^\l^3^/sin(2\q)]^-1/4^
_refine_ls_extinction_method SHELXL
_refine_ls_goodness_of_fit_ref 1.261
_refine_ls_hydrogen_treatment mixed
_refine_ls_matrix_type full
_refine_ls_number_parameters 148
_refine_ls_number_reflns 2009
_refine_ls_number_restraints 2
_refine_ls_restrained_S_all 1.260
_refine_ls_R_factor_all 0.0245
_refine_ls_R_factor_gt 0.0211
_refine_ls_shift/su_max 0.001
_refine_ls_shift/su_mean 0.000
_refine_ls_structure_factor_coef Fsqd
_refine_ls_weighting_details 'calc w=1/[\s^2^(Fo^2^)+(0.0000P)^2^+2.3658P] where P=(Fo^2^+2Fc^2^)/3'
_refine_ls_weighting_scheme calc
_refine_ls_wR_factor_gt 0.0612
_refine_ls_wR_factor_ref 0.0725
_reflns_number_gt 1905
_reflns_number_total 2009
_reflns_threshold_expression >2sigma(I)
_cod_data_source_file cg049610rsi20041118_062723.cif
_cod_data_source_block complex3
_cod_depositor_comments
;
The following automatic conversions were performed:

'_exptl_absorpt_correction_type' value 'Multi-scan' changed to
'multi-scan' according to
/home/saulius/struct/CIF-dictionaries/cif_core.dic dictionary named
'cif_core.dic' version 2.4.1 from 2010-06-29.

Automatic conversion script
Id: cif_fix_values 1715 2011-07-08 13:25:40Z adriana 
;
_cod_original_sg_symbol_H-M P2(1)/c
_cod_database_code 4504898

loop_
_symmetry_equiv_pos_as_xyz
'x, y, z'
'-x, y+1/2, -z+1/2'
'-x, -y, -z'
'x, -y-1/2, z-1/2'

loop_
_atom_site_label
_atom_site_type_symbol
_atom_site_fract_x
_atom_site_fract_y
_atom_site_fract_z
_atom_site_U_iso_or_equiv
_atom_site_adp_type
_atom_site_occupancy
_atom_site_symmetry_multiplicity
_atom_site_calc_flag
_atom_site_refinement_flags
Cd2 Cd 0.39767(3) 0.47303(2) 0.65287(4) 0.01557(12) Uani 1 1 d .
Cd1 Cd 0.39014(3) 0.76300(2) 0.49889(4) 0.01488(12) Uani 1 1 d .
O1 O 0.4041(3) 0.5702(3) 0.4102(4) 0.0157(5) Uani 1 1 d D
H1 H 0.348(4) 0.560(5) 0.330(5) 0.024(14) Uiso 1 1 d D
O2 O 0.4315(3) 0.6620(3) 0.7528(3) 0.0168(6) Uani 1 1 d D
H2 H 0.5122(11) 0.666(6) 0.766(9) 0.050(19) Uiso 1 1 d D
O3 O 0.4205(3) 0.3558(3) 0.8928(4) 0.0208(6) Uani 1 1 d .
O4 O 0.3165(3) 0.2185(4) 1.0294(6) 0.0455(11) Uani 1 1 d .
O5 O -0.1620(3) 0.2482(3) 1.0121(5) 0.0284(8) Uani 1 1 d .
O6 O -0.2541(3) 0.4061(3) 0.8888(4) 0.0225(6) Uani 1 1 d .
N1 N 0.2005(3) 0.4505(3) 0.7551(4) 0.0156(7) Uani 1 1 d .
C1 C 0.1941(4) 0.3619(3) 0.8680(5) 0.0158(7) Uani 1 1 d .
C2 C 0.0801(4) 0.3230(4) 0.9246(5) 0.0185(8) Uani 1 1 d .
H2A H 0.0789 0.2598 1.0005 0.022 Uiso 1 1 calc R
C3 C -0.0323(4) 0.3799(3) 0.8661(5) 0.0158(8) Uani 1 1 d .
C4 C -0.0265(4) 0.4732(4) 0.7526(5) 0.0197(8) Uani 1 1 d .
H4 H -0.1001 0.5137 0.7126 0.024 Uiso 1 1 calc R
C5 C 0.0913(2) 0.5055(2) 0.6992(3) 0.0196(8) Uani 1 1 d .
H5 H 0.0946 0.5675 0.6218 0.024 Uiso 1 1 calc R
C6 C 0.3199(2) 0.3069(2) 0.9364(3) 0.0195(8) Uani 1 1 d R
C7 C -0.1570(2) 0.3414(2) 0.9271(3) 0.0205(8) Uani 1 1 d R

loop_
_atom_site_aniso_label
_atom_site_aniso_U_11
_atom_site_aniso_U_22
_atom_site_aniso_U_33
_atom_site_aniso_U_23
_atom_site_aniso_U_13
_atom_site_aniso_U_12
Cd2 0.01461(18) 0.01659(17) 0.01641(19) 0.00162(10) 0.00680(12) -0.00008(10)
Cd1 0.01310(18) 0.01769(17) 0.01433(19) 0.00078(9) 0.00401(13) 0.00150(9)
O1 0.0100(13) 0.0222(13) 0.0146(13) 0.0009(11) -0.0002(11) 0.0037(11)
O2 0.0176(14) 0.0200(13) 0.0130(14) -0.0018(10) 0.0033(11) -0.0030(11)
O3 0.0112(13) 0.0282(15) 0.0231(16) 0.0082(12) 0.0020(12) 0.0005(11)
O4 0.0215(18) 0.051(2) 0.065(3) 0.041(2) 0.0127(18) 0.0129(16)
O5 0.0216(17) 0.0260(15) 0.039(2) 0.0088(13) 0.0127(15) -0.0015(12)
O6 0.0117(14) 0.0328(16) 0.0234(16) 0.0023(13) 0.0025(12) 0.0013(12)
N1 0.0116(15) 0.0178(15) 0.0178(17) -0.0001(13) 0.0030(13) -0.0001(12)
C1 0.0135(18) 0.0194(17) 0.0150(19) 0.0009(14) 0.0052(15) 0.0021(14)
C2 0.0124(18) 0.0217(18) 0.022(2) 0.0077(15) 0.0056(16) -0.0042(15)
C3 0.0115(17) 0.0194(18) 0.0169(19) -0.0011(14) 0.0039(15) -0.0004(14)
C4 0.015(2) 0.026(2) 0.019(2) 0.0024(15) 0.0001(16) 0.0036(15)
C5 0.020(2) 0.0209(18) 0.018(2) 0.0026(15) 0.0030(17) -0.0005(16)
C6 0.0140(19) 0.0247(19) 0.020(2) 0.0072(16) 0.0055(16) 0.0050(15)
C7 0.0147(19) 0.030(2) 0.016(2) -0.0055(16) 0.0011(16) -0.0023(16)

loop_
_atom_type_symbol
_atom_type_description
_atom_type_scat_dispersion_real
_atom_type_scat_dispersion_imag
_atom_type_scat_source
C C 0.0033 0.0016 'International Tables Vol C Tables 4.2.6.8 and 6.1.1.4'
H H 0.0000 0.0000 'International Tables Vol C Tables 4.2.6.8 and 6.1.1.4'
N N 0.0061 0.0033 'International Tables Vol C Tables 4.2.6.8 and 6.1.1.4'
O O 0.0106 0.0060 'International Tables Vol C Tables 4.2.6.8 and 6.1.1.4'
Cd Cd -0.8075 1.2024 'International Tables Vol C Tables 4.2.6.8 and 6.1.1.4'

loop_
_geom_angle_atom_site_label_1
_geom_angle_atom_site_label_2
_geom_angle_atom_site_label_3
_geom_angle
_geom_angle_site_symmetry_1
_geom_angle_site_symmetry_3
O1 Cd2 O1 78.99(11) . 3_666
O1 Cd2 O2 81.49(11) . .
O1 Cd2 O2 98.96(10) 3_666 .
O1 Cd2 N1 117.12(11) . .
O1 Cd2 N1 160.00(11) 3_666 .
O2 Cd2 N1 95.35(11) . .
O1 Cd2 O3 170.65(10) . .
O1 Cd2 O3 91.98(10) 3_666 .
O2 Cd2 O3 102.53(11) . .
N1 Cd2 O3 71.21(11) . .
O1 Cd2 O4 95.40(14) . 4_565
O1 Cd2 O4 91.35(12) 3_666 4_565
O2 Cd2 O4 168.41(12) . 4_565
N1 Cd2 O4 76.05(12) . 4_565
O3 Cd2 O4 82.26(15) . 4_565
O1 Cd2 Cd1 40.34(7) . .
O1 Cd2 Cd1 96.42(7) 3_666 .
O2 Cd2 Cd1 42.55(8) . .
N1 Cd2 Cd1 103.57(8) . .
O3 Cd2 Cd1 144.94(8) . .
O4 Cd2 Cd1 131.26(13) 4_565 .
O1 Cd2 Cd2 39.50(7) . 3_666
O1 Cd2 Cd2 39.49(7) 3_666 3_666
O2 Cd2 Cd2 90.29(8) . 3_666
N1 Cd2 Cd2 154.73(9) . 3_666
O3 Cd2 Cd2 131.43(8) . 3_666
O4 Cd2 Cd2 94.37(10) 4_565 3_666
Cd1 Cd2 Cd2 65.083(14) . 3_666
O2 Cd1 O1 92.73(11) 4_575 .
O2 Cd1 O2 157.07(14) 4_575 .
O1 Cd1 O2 79.25(11) . .
O2 Cd1 O3 86.95(11) 4_575 2_656
O1 Cd1 O3 117.13(11) . 2_656
O2 Cd1 O3 77.96(11) . 2_656
O2 Cd1 O6 105.07(11) 4_575 2_556
O1 Cd1 O6 144.19(10) . 2_556
O2 Cd1 O6 93.47(11) . 2_556
O3 Cd1 O6 94.98(11) 2_656 2_556
O2 Cd1 O5 105.07(12) 4_575 2_556
O1 Cd1 O5 90.83(10) . 2_556
O2 Cd1 O5 96.56(12) . 2_556
O3 Cd1 O5 149.33(11) 2_656 2_556
O6 Cd1 O5 54.89(11) 2_556 2_556
O2 Cd1 C7 108.82(9) 4_575 2_556
O1 Cd1 C7 117.04(9) . 2_556
O2 Cd1 C7 93.89(9) . 2_556
O3 Cd1 C7 122.27(10) 2_656 2_556
O6 Cd1 C7 27.77(9) 2_556 2_556
O5 Cd1 C7 27.22(9) 2_556 2_556
O2 Cd1 Cd2 132.00(7) 4_575 .
O1 Cd1 Cd2 39.88(8) . .
O2 Cd1 Cd2 40.72(7) . .
O3 Cd1 Cd2 106.26(8) 2_656 .
O6 Cd1 Cd2 118.93(8) 2_556 .
O5 Cd1 Cd2 86.75(8) 2_556 .
C7 Cd1 Cd2 102.33(6) 2_556 .
Cd2 O1 Cd2 101.01(11) . 3_666
Cd2 O1 Cd1 99.78(12) . .
Cd2 O1 Cd1 111.06(12) 3_666 .
Cd2 O1 H1 122(4) . .
Cd2 O1 H1 114(4) 3_666 .
Cd1 O1 H1 108(4) . .
Cd1 O2 Cd2 128.79(13) 4_576 .
Cd1 O2 Cd1 124.42(13) 4_576 .
Cd2 O2 Cd1 96.72(11) . .
Cd1 O2 H2 98(5) 4_576 .
Cd2 O2 H2 103(5) . .
Cd1 O2 H2 102(5) . .
C6 O3 Cd2 116.0(2) . .
C6 O3 Cd1 114.5(2) . 2_646
Cd2 O3 Cd1 125.53(13) . 2_646
C6 O4 Cd2 154.2(3) . 4_566
C7 O5 Cd1 90.6(2) . 2_546
C7 O6 Cd1 91.7(2) . 2_546
C1 N1 C5 118.0(3) . .
C1 N1 Cd2 114.6(2) . .
C5 N1 Cd2 126.9(2) . .
N1 C1 C2 122.8(4) . .
N1 C1 C6 116.7(3) . .
C2 C1 C6 120.5(3) . .
C1 C2 C3 118.9(4) . .
C1 C2 H2A 120.5 . .
C3 C2 H2A 120.5 . .
C4 C3 C2 118.7(4) . .
C4 C3 C7 121.0(3) . .
C2 C3 C7 120.3(3) . .
C3 C4 C5 119.0(3) . .
C3 C4 H4 120.5 . .
C5 C4 H4 120.5 . .
N1 C5 C4 122.6(3) . .
N1 C5 H5 118.7 . .
C4 C5 H5 118.7 . .
O4 C6 O3 125.0(3) . .
O4 C6 C1 118.1(3) . .
O3 C6 C1 116.9(3) . .
O5 C7 O6 122.3(3) . .
O5 C7 C3 119.6(3) . .
O6 C7 C3 118.0(3) . .
O5 C7 Cd1 62.20(19) . 2_546
O6 C7 Cd1 60.50(17) . 2_546
C3 C7 Cd1 173.4(2) . 2_546

loop_
_geom_bond_atom_site_label_1
_geom_bond_atom_site_label_2
_geom_bond_distance
_geom_bond_site_symmetry_2
Cd2 O1 2.238(3) .
Cd2 O1 2.238(3) 3_666
Cd2 O2 2.259(3) .
Cd2 N1 2.307(4) .
Cd2 O3 2.325(3) .
Cd2 O4 2.464(4) 4_565
Cd2 Cd1 3.439(2) .
Cd2 Cd2 3.4536(14) 3_666
Cd1 O2 2.225(3) 4_575
Cd1 O1 2.259(3) .
Cd1 O2 2.342(3) .
Cd1 O3 2.347(3) 2_656
Cd1 O6 2.363(3) 2_556
Cd1 O5 2.401(4) 2_556
Cd1 C7 2.714(3) 2_556
O1 Cd2 2.238(3) 3_666
O1 H1 0.847(10) .
O2 Cd1 2.225(3) 4_576
O2 H2 0.848(10) .
O3 C6 1.264(4) .
O3 Cd1 2.347(3) 2_646
O4 C6 1.235(4) .
O4 Cd2 2.464(4) 4_566
O5 C7 1.242(4) .
O5 Cd1 2.401(4) 2_546
O6 C7 1.265(4) .
O6 Cd1 2.363(3) 2_546
N1 C1 1.343(5) .
N1 C5 1.346(4) .
C1 C2 1.387(5) .
C1 C6 1.519(4) .
C2 C3 1.388(6) .
C2 H2A 0.9300 .
C3 C4 1.385(6) .
C3 C7 1.499(4) .
C4 C5 1.391(5) .
C4 H4 0.9300 .
C5 H5 0.9300 .
C7 Cd1 2.714(3) 2_546

loop_
_geom_hbond_atom_site_label_D
_geom_hbond_atom_site_label_H
_geom_hbond_atom_site_label_A
_geom_hbond_distance_DH
_geom_hbond_distance_HA
_geom_hbond_distance_DA
_geom_hbond_angle_DHA
_geom_hbond_site_symmetry_A
O1 H1 O6 0.847(10) 1.99(2) 2.785(4) 157(5) 3_566
